data_2204508
loop_
_publ_author_name
'Song, Rui-Feng'
'Wang, Yu-Hong'
'Jiang, Fan'

_publ_section_title Bis(isothiocyanato-\k<i>N</i>)bis[8-(methoxycarbonylmethoxy)quinoline-\k<i>N</i>]copper(II)
_journal_issue 11
_journal_name_full 'Acta Crystallographica Section E'
_journal_page_first m1695
_journal_page_last m1696
_journal_paper_doi 10.1107/S1600536804025668
_journal_volume 60
_journal_year 2004
_chemical_formula_iupac '[Cu (N S C)2 (C13 H11 N O3)2]'
_chemical_formula_moiety 'C26 H22 Cu N4 O6 S2'
_chemical_formula_sum 'C26 H22 Cu N4 O6 S2'
_chemical_formula_weight 614.14
_chemical_name_systematic
;
Bis(isothiocyanato-\kN)bis[8-(methoxycarbonylmethoxy)quinoline-\kN]copper(II)
;
_space_group_IT_number 15
_symmetry_cell_setting monoclinic
_symmetry_space_group_name_Hall '-C 2yc'
_symmetry_space_group_name_H-M 'C 1 2/c 1'
_atom_sites_solution_hydrogens geom
_atom_sites_solution_primary direct
_atom_sites_solution_secondary difmap
_audit_creation_method SHELXL-97
_cell_angle_alpha 90.00
_cell_angle_beta 115.647(4)
_cell_angle_gamma 90.00
_cell_formula_units_Z 4
_cell_length_a 16.921(4)
_cell_length_b 10.073(2)
_cell_length_c 17.590(5)
_cell_measurement_reflns_used 5205
_cell_measurement_temperature 193(2)
_cell_measurement_theta_max 27.5
_cell_measurement_theta_min 3.0
_cell_volume 2702.7(11)
_computing_cell_refinement CrystalClear
_computing_data_collection
;
CrystalClear (Molecular Structure Corporation, 2000;
Rigaku Corporation, 1999)
;
_computing_data_reduction 'CrystalStructure (Rigaku/MSC, 2003)'
_computing_molecular_graphics 'SHELXTL (Bruker, 1998)'
_computing_publication_material SHELXTL
_computing_structure_refinement 'SHELXL97 (Sheldrick, 1997)'
_computing_structure_solution 'SHELXS97 (Sheldrick, 1997)'
_diffrn_ambient_temperature 193(2)
_diffrn_detector_area_resol_mean 7.31
_diffrn_measured_fraction_theta_full 0.995
_diffrn_measured_fraction_theta_max 0.995
_diffrn_measurement_device_type 'Rigaku Mercury'
_diffrn_measurement_method \w
_diffrn_radiation_monochromator graphite
_diffrn_radiation_source 'fine-focus sealed tube'
_diffrn_radiation_type MoK\a
_diffrn_radiation_wavelength 0.71070
_diffrn_reflns_av_R_equivalents 0.0419
_diffrn_reflns_av_sigmaI/netI 0.0339
_diffrn_reflns_limit_h_max 17
_diffrn_reflns_limit_h_min -21
_diffrn_reflns_limit_k_max 13
_diffrn_reflns_limit_k_min -13
_diffrn_reflns_limit_l_max 22
_diffrn_reflns_limit_l_min -20
_diffrn_reflns_number 14799
_diffrn_reflns_theta_full 27.48
_diffrn_reflns_theta_max 27.48
_diffrn_reflns_theta_min 3.00
_exptl_absorpt_coefficient_mu 1.011
_exptl_absorpt_correction_T_max 0.906
_exptl_absorpt_correction_T_min 0.700
_exptl_absorpt_correction_type multi-scan
_exptl_absorpt_process_details '(Jacobson, 1998)'
_exptl_crystal_colour green
_exptl_crystal_density_diffrn 1.509
_exptl_crystal_density_method 'not measured'
_exptl_crystal_description block
_exptl_crystal_F_000 1260
_exptl_crystal_size_max 0.38
_exptl_crystal_size_mid 0.24
_exptl_crystal_size_min 0.10
_refine_diff_density_max 0.420
_refine_diff_density_min -0.428
_refine_ls_extinction_method none
_refine_ls_goodness_of_fit_ref 1.220
_refine_ls_hydrogen_treatment constr
_refine_ls_matrix_type full
_refine_ls_number_parameters 179
_refine_ls_number_reflns 3086
_refine_ls_number_restraints 0
_refine_ls_restrained_S_all 1.220
_refine_ls_R_factor_all 0.0637
_refine_ls_R_factor_gt 0.0549
_refine_ls_shift/su_max 0.000
_refine_ls_shift/su_mean 0.000
_refine_ls_structure_factor_coef Fsqd
_refine_ls_weighting_details 'calc w = 1/[\s^2^(Fo^2^)+(0.0246P)^2^+6.2754P] where P = (Fo^2^+2Fc^2^)/3'
_refine_ls_weighting_scheme calc
_refine_ls_wR_factor_gt 0.0985
_refine_ls_wR_factor_ref 0.1013
_reflns_number_gt 2849
_reflns_number_total 3086
_reflns_threshold_expression I>2\s(I)
_cod_data_source_file hb6107.cif
_cod_data_source_block I
_cod_original_cell_volume 2702.6(11)
_cod_original_sg_symbol_H-M 'C 2/c'
_cod_database_code 2204508
_cod_database_fobs_code 2204508

loop_
_symmetry_equiv_pos_as_xyz
'x, y, z'
'-x, y, -z+1/2'
'x+1/2, y+1/2, z'
'-x+1/2, y+1/2, -z+1/2'
'-x, -y, -z'
'x, -y, z-1/2'
'-x+1/2, -y+1/2, -z'
'x+1/2, -y+1/2, z-1/2'

loop_
_atom_site_label
_atom_site_fract_x
_atom_site_fract_y
_atom_site_fract_z
_atom_site_U_iso_or_equiv
_atom_site_adp_type
_atom_site_calc_flag
_atom_site_refinement_flags
_atom_site_occupancy
_atom_site_type_symbol
Cu1 0.5000 0.63129(4) 0.2500 0.02447(14) Uani d S 1 Cu
S1 0.33594(6) 0.95242(9) 0.04734(6) 0.0485(2) Uani d . 1 S
O1 0.62229(12) 0.60085(18) 0.21048(12) 0.0299(4) Uani d . 1 O
O2 0.77796(14) 0.4745(2) 0.31565(15) 0.0462(6) Uani d . 1 O
O3 0.85255(14) 0.6276(2) 0.27963(17) 0.0557(7) Uani d . 1 O
N1 0.46466(14) 0.4872(2) 0.16115(13) 0.0261(5) Uani d . 1 N
N2 0.42919(16) 0.7630(2) 0.16733(15) 0.0354(6) Uani d . 1 N
C1 0.38726(18) 0.4299(3) 0.13755(18) 0.0335(6) Uani d . 1 C
H1 0.3503 0.4601 0.1620 0.040 Uiso calc R 1 H
C2 0.3572(2) 0.3272(3) 0.07845(19) 0.0393(7) Uani d . 1 C
H2 0.3019 0.2870 0.0647 0.047 Uiso calc R 1 H
C3 0.40786(19) 0.2856(3) 0.04095(18) 0.0358(7) Uani d . 1 C
H3 0.3877 0.2170 -0.0001 0.043 Uiso calc R 1 H
C4 0.49061(18) 0.3444(3) 0.06280(17) 0.0302(6) Uani d . 1 C
C5 0.5468(2) 0.3055(3) 0.02665(18) 0.0374(7) Uani d . 1 C
H5 0.5291 0.2376 -0.0149 0.045 Uiso calc R 1 H
C6 0.6262(2) 0.3646(3) 0.05078(18) 0.0385(7) Uani d . 1 C
H6 0.6634 0.3376 0.0258 0.046 Uiso calc R 1 H
C7 0.65411(19) 0.4655(3) 0.11237(18) 0.0326(6) Uani d . 1 C
H7 0.7096 0.5065 0.1283 0.039 Uiso calc R 1 H
C8 0.60136(17) 0.5046(3) 0.14920(16) 0.0261(5) Uani d . 1 C
C9 0.51783(17) 0.4455(2) 0.12511(16) 0.0248(5) Uani d . 1 C
C10 0.70390(18) 0.6681(3) 0.2358(2) 0.0373(7) Uani d . 1 C
H10A 0.7064 0.7435 0.2729 0.045 Uiso calc R 1 H
H10B 0.7081 0.7044 0.1854 0.045 Uiso calc R 1 H
C11 0.78098(18) 0.5763(3) 0.2823(2) 0.0382(7) Uani d . 1 C
C12 0.9318(2) 0.5480(5) 0.3221(3) 0.0813(16) Uani d . 1 C
H12A 0.9430 0.5342 0.3810 0.122 Uiso calc R 1 H
H12B 0.9817 0.5946 0.3200 0.122 Uiso calc R 1 H
H12C 0.9239 0.4620 0.2937 0.122 Uiso calc R 1 H
C13 0.39038(18) 0.8424(3) 0.11794(17) 0.0283(6) Uani d . 1 C

loop_
_atom_site_aniso_label
_atom_site_aniso_U_11
_atom_site_aniso_U_22
_atom_site_aniso_U_33
_atom_site_aniso_U_12
_atom_site_aniso_U_13
_atom_site_aniso_U_23
Cu1 0.0251(2) 0.0204(2) 0.0262(2) 0.000 0.00945(19) 0.000
S1 0.0444(5) 0.0390(5) 0.0614(6) 0.0141(4) 0.0224(4) 0.0225(4)
O1 0.0250(9) 0.0257(10) 0.0394(11) -0.0032(7) 0.0141(8) -0.0074(8)
O2 0.0377(12) 0.0420(13) 0.0530(14) 0.0062(10) 0.0143(11) -0.0024(11)
O3 0.0274(11) 0.0552(15) 0.0844(18) -0.0116(10) 0.0241(12) -0.0261(14)
N1 0.0240(11) 0.0251(11) 0.0270(11) 0.0005(9) 0.0091(9) 0.0003(9)
N2 0.0418(14) 0.0276(12) 0.0347(13) 0.0042(11) 0.0145(12) 0.0037(11)
C1 0.0265(14) 0.0377(16) 0.0355(15) -0.0048(12) 0.0126(12) -0.0065(13)
C2 0.0313(15) 0.0437(17) 0.0404(17) -0.0120(13) 0.0131(14) -0.0094(14)
C3 0.0399(16) 0.0315(15) 0.0295(14) -0.0057(13) 0.0090(13) -0.0068(12)
C4 0.0356(15) 0.0262(14) 0.0273(13) 0.0033(11) 0.0123(12) 0.0017(11)
C5 0.0478(18) 0.0355(16) 0.0303(15) 0.0025(14) 0.0182(14) -0.0043(13)
C6 0.0439(17) 0.0443(18) 0.0345(15) 0.0056(14) 0.0238(14) -0.0013(14)
C7 0.0310(14) 0.0350(15) 0.0336(15) 0.0014(12) 0.0157(12) 0.0034(12)
C8 0.0281(13) 0.0227(13) 0.0265(13) 0.0033(10) 0.0108(11) 0.0034(10)
C9 0.0276(13) 0.0212(13) 0.0235(12) 0.0032(10) 0.0092(11) 0.0033(10)
C10 0.0316(15) 0.0275(14) 0.0552(19) -0.0076(12) 0.0211(14) -0.0064(13)
C11 0.0268(14) 0.0404(17) 0.0454(18) -0.0040(13) 0.0137(13) -0.0209(15)
C12 0.0274(18) 0.082(3) 0.123(4) -0.0003(19) 0.022(2) -0.045(3)
C13 0.0304(14) 0.0244(14) 0.0343(14) 0.0004(11) 0.0180(12) -0.0011(11)

loop_
_atom_type_symbol
_atom_type_description
_atom_type_scat_dispersion_real
_atom_type_scat_dispersion_imag
_atom_type_scat_source
C C 0.0033 0.0016 'International Tables Vol C Tables 4.2.6.8 and 6.1.1.4'
H H 0.0000 0.0000 'International Tables Vol C Tables 4.2.6.8 and 6.1.1.4'
Cu Cu 0.3201 1.2651 'International Tables Vol C Tables 4.2.6.8 and 6.1.1.4'
N N 0.0061 0.0033 'International Tables Vol C Tables 4.2.6.8 and 6.1.1.4'
O O 0.0106 0.0060 'International Tables Vol C Tables 4.2.6.8 and 6.1.1.4'
S S 0.1246 0.1234 'International Tables Vol C Tables 4.2.6.8 and 6.1.1.4'

loop_
_geom_angle_atom_site_label_1
_geom_angle_atom_site_label_2
_geom_angle_atom_site_label_3
_geom_angle_site_symmetry_1
_geom_angle_site_symmetry_3
_geom_angle
_geom_angle_publ_flag
N2 Cu1 N2 2_655 . 94.27(15) yes
N2 Cu1 N1 2_655 . 160.81(9) n
N2 Cu1 N1 . . 91.79(10) yes
N2 Cu1 N1 2_655 2_655 91.79(10) n
N2 Cu1 N1 . 2_655 160.81(9) yes
N1 Cu1 N1 . 2_655 88.38(12) yes
N2 Cu1 O1 2_655 . 88.58(9) n
N2 Cu1 O1 . . 101.17(9) yes
N1 Cu1 O1 . . 72.38(7) yes
N1 Cu1 O1 2_655 . 97.17(8) n
N2 Cu1 O1 2_655 2_655 101.17(9) n
N2 Cu1 O1 . 2_655 88.58(9) yes
N1 Cu1 O1 . 2_655 97.17(8) yes
N1 Cu1 O1 2_655 2_655 72.38(7) n
C8 O1 C10 . . 117.7(2) ?
C8 O1 Cu1 . . 110.16(15) ?
C10 O1 Cu1 . . 131.99(16) ?
C11 O3 C12 . . 114.5(3) ?
C1 N1 C9 . . 118.7(2) ?
C1 N1 Cu1 . . 118.46(19) ?
C9 N1 Cu1 . . 122.87(17) ?
C13 N2 Cu1 . . 177.1(2) ?
N1 C1 C2 . . 123.2(3) ?
N1 C1 H1 . . 118.4 ?
C2 C1 H1 . . 118.4 ?
C3 C2 C1 . . 119.2(3) ?
C3 C2 H2 . . 120.4 ?
C1 C2 H2 . . 120.4 ?
C2 C3 C4 . . 120.0(3) ?
C2 C3 H3 . . 120.0 ?
C4 C3 H3 . . 120.0 ?
C5 C4 C3 . . 123.0(3) ?
C5 C4 C9 . . 119.4(3) ?
C3 C4 C9 . . 117.6(3) ?
C6 C5 C4 . . 120.4(3) ?
C6 C5 H5 . . 119.8 ?
C4 C5 H5 . . 119.8 ?
C5 C6 C7 . . 120.9(3) ?
C5 C6 H6 . . 119.6 ?
C7 C6 H6 . . 119.6 ?
C8 C7 C6 . . 120.1(3) ?
C8 C7 H7 . . 120.0 ?
C6 C7 H7 . . 120.0 ?
C7 C8 O1 . . 125.0(2) ?
C7 C8 C9 . . 120.5(3) ?
O1 C8 C9 . . 114.5(2) ?
N1 C9 C8 . . 120.1(2) ?
N1 C9 C4 . . 121.2(2) ?
C8 C9 C4 . . 118.7(2) ?
O1 C10 C11 . . 111.7(2) ?
O1 C10 H10A . . 109.3 ?
C11 C10 H10A . . 109.3 ?
O1 C10 H10B . . 109.3 ?
C11 C10 H10B . . 109.3 ?
H10A C10 H10B . . 107.9 ?
O2 C11 O3 . . 125.6(3) ?
O2 C11 C10 . . 125.4(3) ?
O3 C11 C10 . . 109.0(3) ?
O3 C12 H12A . . 109.5 ?
O3 C12 H12B . . 109.5 ?
H12A C12 H12B . . 109.5 ?
O3 C12 H12C . . 109.5 ?
H12A C12 H12C . . 109.5 ?
H12B C12 H12C . . 109.5 ?
N2 C13 S1 . . 179.0(3) ?

loop_
_geom_bond_atom_site_label_1
_geom_bond_atom_site_label_2
_geom_bond_site_symmetry_2
_geom_bond_distance
_geom_bond_publ_flag
Cu1 N2 2_655 1.950(2) n
Cu1 N2 . 1.950(2) yes
Cu1 N1 . 2.024(2) yes
Cu1 N1 2_655 2.024(2) n
Cu1 O1 . 2.4708(19) yes
Cu1 O1 2_655 2.4708(19) n
S1 C13 . 1.621(3) ?
O1 C8 . 1.377(3) ?
O1 C10 . 1.425(3) ?
O2 C11 . 1.192(4) ?
O3 C11 . 1.336(4) ?
O3 C12 . 1.460(5) ?
N1 C1 . 1.323(3) ?
N1 C9 . 1.371(3) ?
N2 C13 . 1.154(3) ?
C1 C2 . 1.397(4) ?
C1 H1 . 0.9500 ?
C2 C3 . 1.354(4) ?
C2 H2 . 0.9500 ?
C3 C4 . 1.411(4) ?
C3 H3 . 0.9500 ?
C4 C5 . 1.410(4) ?
C4 C9 . 1.419(4) ?
C5 C6 . 1.358(4) ?
C5 H5 . 0.9500 ?
C6 C7 . 1.410(4) ?
C6 H6 . 0.9500 ?
C7 C8 . 1.368(4) ?
C7 H7 . 0.9500 ?
C8 C9 . 1.419(4) ?
C10 C11 . 1.518(4) ?
C10 H10A . 0.9900 ?
C10 H10B . 0.9900 ?
C12 H12A . 0.9800 ?
C12 H12B . 0.9800 ?
C12 H12C . 0.9800 ?

loop_
_geom_torsion_atom_site_label_1
_geom_torsion_atom_site_label_2
_geom_torsion_atom_site_label_3
_geom_torsion_atom_site_label_4
_geom_torsion_site_symmetry_1
_geom_torsion
N2 Cu1 O1 C8 2_655 178.32(17)
N2 Cu1 O1 C8 . -87.61(17)
N1 Cu1 O1 C8 . 0.70(15)
N1 Cu1 O1 C8 2_655 86.70(16)
N2 Cu1 O1 C10 2_655 -5.7(2)
N2 Cu1 O1 C10 . 88.4(2)
N1 Cu1 O1 C10 . 176.7(2)
N1 Cu1 O1 C10 2_655 -97.3(2)
N2 Cu1 N1 C1 2_655 171.9(3)
N2 Cu1 N1 C1 . -79.7(2)
N1 Cu1 N1 C1 2_655 81.1(2)
O1 Cu1 N1 C1 . 179.2(2)
N2 Cu1 N1 C9 2_655 -7.4(4)
N2 Cu1 N1 C9 . 101.0(2)
N1 Cu1 N1 C9 2_655 -98.2(2)
O1 Cu1 N1 C9 . -0.11(18)
N2 Cu1 N2 C13 2_655 68(5)
N1 Cu1 N2 C13 . -94(5)
N1 Cu1 N2 C13 2_655 18E1(10)
O1 Cu1 N2 C13 . -21(5)
C9 N1 C1 C2 . 1.0(4)
Cu1 N1 C1 C2 . -178.3(2)
N1 C1 C2 C3 . -2.0(5)
C1 C2 C3 C4 . 1.1(5)
C2 C3 C4 C5 . 179.7(3)
C2 C3 C4 C9 . 0.7(4)
C3 C4 C5 C6 . -179.3(3)
C9 C4 C5 C6 . -0.3(4)
C4 C5 C6 C7 . 0.1(5)
C5 C6 C7 C8 . 0.5(4)
C6 C7 C8 O1 . 179.3(2)
C6 C7 C8 C9 . -0.9(4)
C10 O1 C8 C7 . 2.0(4)
Cu1 O1 C8 C7 . 178.7(2)
C10 O1 C8 C9 . -177.8(2)
Cu1 O1 C8 C9 . -1.1(3)
C1 N1 C9 C8 . -179.8(2)
Cu1 N1 C9 C8 . -0.5(3)
C1 N1 C9 C4 . 0.9(4)
Cu1 N1 C9 C4 . -179.83(18)
C7 C8 C9 N1 . -178.7(2)
O1 C8 C9 N1 . 1.2(3)
C7 C8 C9 C4 . 0.7(4)
O1 C8 C9 C4 . -179.5(2)
C5 C4 C9 N1 . 179.3(2)
C3 C4 C9 N1 . -1.7(4)
C5 C4 C9 C8 . 0.0(4)
C3 C4 C9 C8 . 179.0(2)
C8 O1 C10 C11 . -67.9(3)
Cu1 O1 C10 C11 . 116.3(2)
C12 O3 C11 O2 . 0.0(5)
C12 O3 C11 C10 . -179.8(3)
O1 C10 C11 O2 . -20.4(4)
O1 C10 C11 O3 . 159.4(2)
Cu1 N2 C13 S1 . 72(19)
